data_1545337
loop_
_publ_author_name
'Zhang, Shiqian'
'Liu, Zhiqiang'
'Fang, Qi'

_publ_section_title
;
 Synthesis, Structures, and Optoelectronic Properties of Pyrene-Fused
 Thioxanthenes.
;
_journal_issue 6
_journal_name_full 'Organic letters'
_journal_page_first 1382
_journal_page_last 1385
_journal_paper_doi 10.1021/acs.orglett.7b00276
_journal_volume 19
_journal_year 2017
_chemical_formula_sum 'C22 H12 S'
_chemical_formula_weight 308.38
_chemical_name_systematic
; 
 ? 
;
_space_group_IT_number 4
_symmetry_cell_setting monoclinic
_symmetry_space_group_name_Hall 'P 2yb'
_symmetry_space_group_name_H-M 'P 1 21 1'
_atom_sites_solution_hydrogens difmap
_atom_sites_solution_primary direct
_atom_sites_solution_secondary difmap
_audit_creation_method SHELXL-97
_cell_angle_alpha 90.00
_cell_angle_beta 91.080(5)
_cell_angle_gamma 90.00
_cell_formula_units_Z 2
_cell_length_a 8.320(3)
_cell_length_b 3.9035(14)
_cell_length_c 21.515(8)
_cell_measurement_reflns_used 3098
_cell_measurement_temperature 298(2)
_cell_measurement_theta_max 28.15
_cell_measurement_theta_min 2.45
_cell_volume 698.6(4)
_computing_cell_refinement 'Bruker SAINT'
_computing_data_collection 'Bruker APEX2'
_computing_data_reduction 'Bruker SAINT'
_computing_molecular_graphics 'Bruker SHELXTL'
_computing_publication_material 'Bruker SHELXTL'
_computing_structure_refinement 'SHELXL-97 (Sheldrick, 2008)'
_computing_structure_solution 'SHELXS-97 (Sheldrick, 2008)'
_diffrn_ambient_temperature 298(2)
_diffrn_detector_area_resol_mean 8.3
_diffrn_measured_fraction_theta_full 0.960
_diffrn_measured_fraction_theta_max 0.960
_diffrn_measurement_device_type 'Bruker APEX-II CCD'
_diffrn_measurement_method '\w scans'
_diffrn_radiation_monochromator graphite
_diffrn_radiation_source 'fine-focus sealed tube'
_diffrn_radiation_type MoK\a
_diffrn_radiation_wavelength 0.71073
_diffrn_reflns_av_R_equivalents 0.0349
_diffrn_reflns_av_sigmaI/netI 0.0478
_diffrn_reflns_limit_h_max 11
_diffrn_reflns_limit_h_min -11
_diffrn_reflns_limit_k_max 5
_diffrn_reflns_limit_k_min -5
_diffrn_reflns_limit_l_max 28
_diffrn_reflns_limit_l_min -28
_diffrn_reflns_number 8653
_diffrn_reflns_theta_full 28.72
_diffrn_reflns_theta_max 28.72
_diffrn_reflns_theta_min 1.89
_exptl_absorpt_coefficient_mu 0.227
_exptl_absorpt_correction_T_max 0.9932
_exptl_absorpt_correction_T_min 0.8693
_exptl_absorpt_correction_type multi-scan
_exptl_absorpt_process_details 'APEX2 Software Suite (Bruker, 2005)'
_exptl_crystal_colour colourless
_exptl_crystal_density_diffrn 1.466
_exptl_crystal_density_method 'not measured'
_exptl_crystal_description neeedle
_exptl_crystal_F_000 320
_exptl_crystal_size_max 0.64
_exptl_crystal_size_mid 0.05
_exptl_crystal_size_min 0.03
_refine_diff_density_max 0.634
_refine_diff_density_min -0.322
_refine_diff_density_rms 0.072
_refine_ls_abs_structure_details 'Flack H D (1983), Acta Cryst. A39, 876-881'
_refine_ls_abs_structure_Flack 0.16(18)
_refine_ls_extinction_method none
_refine_ls_goodness_of_fit_ref 1.061
_refine_ls_hydrogen_treatment refall
_refine_ls_matrix_type full
_refine_ls_number_parameters 257
_refine_ls_number_reflns 3344
_refine_ls_number_restraints 2
_refine_ls_restrained_S_all 1.061
_refine_ls_R_factor_all 0.0779
_refine_ls_R_factor_gt 0.0641
_refine_ls_shift/su_max 0.000
_refine_ls_shift/su_mean 0.000
_refine_ls_structure_factor_coef Fsqd
_refine_ls_weighting_details 'calc w=1/[\s^2^(Fo^2^)+(0.1246P)^2^+0.1697P] where P=(Fo^2^+2Fc^2^)/3'
_refine_ls_weighting_scheme calc
_refine_ls_wR_factor_gt 0.1798
_refine_ls_wR_factor_ref 0.1911
_reflns_number_gt 2771
_reflns_number_total 3344
_reflns_threshold_expression >2sigma(I)
_cod_data_source_file ol7b00276_si_003.cif
_cod_data_source_block 16fq18sad
_cod_depositor_comments
;
The following automatic conversions were performed:

'_symmetry_cell_setting' value 'Monoclinic' changed to 'monoclinic'
according to
/home/data/users/saulius/crontab/automatic-downloads/rss-feeds/ACS/lib/dictionaries/cif_core.dic
dictionary named 'cif_core.dic' version 2.4.2 from 2011-04-26.

Automatic conversion script
Id: cif_fix_values 4973 2017-02-22 13:04:09Z antanas 

 Adding full bibliography for 1545331--1545337.cif.
;
_cod_original_sg_symbol_H-M P2(1)
_cod_database_code 1545337

loop_
_symmetry_equiv_pos_as_xyz
'x, y, z'
'-x, y+1/2, -z'

loop_
_atom_site_label
_atom_site_type_symbol
_atom_site_fract_x
_atom_site_fract_y
_atom_site_fract_z
_atom_site_U_iso_or_equiv
_atom_site_adp_type
_atom_site_occupancy
_atom_site_symmetry_multiplicity
_atom_site_calc_flag
_atom_site_refinement_flags
S1 S -0.06297(12) 0.5562(4) 0.61785(4) 0.0437(3) Uani 1 1 d .
C20 C 0.3251(6) 0.9355(12) 0.5396(2) 0.0515(11) Uani 1 1 d .
C21 C 0.1721(6) 0.8156(13) 0.5519(2) 0.0484(10) Uani 1 1 d .
C22 C 0.1360(5) 0.6928(10) 0.61073(18) 0.0371(8) Uani 1 1 d .
C8 C -0.0711(4) 0.4049(10) 0.69434(17) 0.0331(7) Uani 1 1 d .
C7 C 0.0595(4) 0.4100(9) 0.73615(16) 0.0292(7) Uani 1 1 d .
C16 C 0.0335(4) 0.2788(9) 0.79773(17) 0.0325(7) Uani 1 1 d .
C15 C 0.1611(4) 0.2765(9) 0.84333(16) 0.0305(7) Uani 1 1 d .
C14 C 0.1340(5) 0.1417(9) 0.90422(17) 0.0381(9) Uani 1 1 d .
C1 C 0.2623(5) 0.1421(11) 0.94732(19) 0.0435(10) Uani 1 1 d .
C19 C 0.4433(6) 0.9311(12) 0.5865(2) 0.0484(10) Uani 1 1 d .
C18 C 0.4054(5) 0.8018(12) 0.6446(2) 0.0426(9) Uani 1 1 d .
C17 C 0.2512(4) 0.6808(9) 0.65871(16) 0.0332(7) Uani 1 1 d .
C6 C 0.2182(4) 0.5424(12) 0.72181(15) 0.0294(6) Uani 1 1 d .
C11 C -0.1201(4) 0.1501(9) 0.81403(18) 0.0346(8) Uani 1 1 d .
C10 C -0.2436(5) 0.1523(11) 0.7689(2) 0.0419(10) Uani 1 1 d .
C9 C -0.2203(5) 0.2737(11) 0.7107(2) 0.0415(9) Uani 1 1 d .
C12 C -0.1407(5) 0.0183(12) 0.8762(2) 0.0435(9) Uani 1 1 d D
C13 C -0.0218(5) 0.0178(13) 0.91860(18) 0.0425(9) Uani 1 1 d .
C4 C 0.3132(4) 0.4045(10) 0.82789(17) 0.0346(8) Uani 1 1 d .
C5 C 0.3361(4) 0.5365(13) 0.76666(16) 0.0362(7) Uani 1 1 d .
C3 C 0.4359(5) 0.3986(12) 0.87280(19) 0.0407(8) Uani 1 1 d .
C2 C 0.4112(5) 0.2662(12) 0.93135(19) 0.0431(9) Uani 1 1 d .
H1 H 0.240(5) 0.080(17) 0.986(2) 0.051(12) Uiso 1 1 d .
H3 H 0.536(6) 0.470(13) 0.866(2) 0.045(13) Uiso 1 1 d .
H19 H 0.558(5) 1.089(15) 0.5820(17) 0.037(10) Uiso 1 1 d .
H2 H 0.499(6) 0.256(14) 0.962(2) 0.050(13) Uiso 1 1 d .
H9 H -0.312(6) 0.266(14) 0.682(2) 0.047(13) Uiso 1 1 d .
H21 H 0.095(5) 0.760(12) 0.521(2) 0.035(11) Uiso 1 1 d .
H20 H 0.356(5) 1.020(15) 0.4977(19) 0.039(11) Uiso 1 1 d .
H12 H -0.261(3) -0.023(19) 0.879(3) 0.09(2) Uiso 1 1 d D
H10 H -0.327(6) 0.100(18) 0.781(2) 0.058(15) Uiso 1 1 d .
H18 H 0.485(6) 0.801(14) 0.679(2) 0.046(13) Uiso 1 1 d .
H5 H 0.454(7) 0.59(2) 0.759(2) 0.070(15) Uiso 1 1 d .
H13 H -0.075(10) -0.02(3) 0.956(4) 0.17(4) Uiso 1 1 d .

loop_
_atom_site_aniso_label
_atom_site_aniso_U_11
_atom_site_aniso_U_22
_atom_site_aniso_U_33
_atom_site_aniso_U_23
_atom_site_aniso_U_13
_atom_site_aniso_U_12
S1 0.0416(5) 0.0469(5) 0.0425(5) 0.0027(5) -0.0033(3) -0.0036(5)
C20 0.069(3) 0.040(2) 0.047(2) 0.0038(18) 0.019(2) 0.003(2)
C21 0.066(3) 0.044(2) 0.0363(19) 0.0032(17) 0.0102(19) 0.005(2)
C22 0.046(2) 0.0264(16) 0.0386(17) -0.0005(14) 0.0049(15) 0.0015(15)
C8 0.0362(18) 0.0257(16) 0.0374(16) -0.0038(14) 0.0018(14) 0.0006(15)
C7 0.0261(15) 0.0235(14) 0.0383(17) -0.0027(13) 0.0057(13) -0.0040(13)
C16 0.0307(17) 0.0304(18) 0.0366(16) -0.0036(14) 0.0068(13) 0.0011(14)
C15 0.0327(17) 0.0219(16) 0.0371(16) -0.0031(13) 0.0055(13) 0.0005(13)
C14 0.048(2) 0.027(2) 0.0398(18) -0.0024(14) 0.0096(16) 0.0027(15)
C1 0.055(2) 0.039(2) 0.0370(18) -0.0004(16) 0.0048(16) 0.0065(17)
C19 0.055(3) 0.040(2) 0.051(2) -0.0002(18) 0.018(2) -0.004(2)
C18 0.043(2) 0.038(2) 0.047(2) -0.0016(17) 0.0124(17) -0.0083(17)
C17 0.0372(18) 0.0258(16) 0.0370(17) -0.0024(14) 0.0082(14) 0.0018(14)
C6 0.0269(14) 0.0232(14) 0.0383(15) -0.0040(17) 0.0054(11) -0.0028(16)
C11 0.0268(16) 0.0273(19) 0.0501(19) -0.0028(15) 0.0104(14) -0.0044(13)
C10 0.0298(18) 0.042(2) 0.054(2) -0.0070(17) 0.0089(16) -0.0075(16)
C9 0.0336(19) 0.040(2) 0.051(2) -0.0104(18) -0.0034(16) 0.0011(16)
C12 0.0388(18) 0.033(2) 0.059(2) -0.002(2) 0.0163(16) -0.0066(18)
C13 0.051(2) 0.036(2) 0.0416(18) 0.0049(18) 0.0146(16) -0.0049(19)
C4 0.0326(18) 0.0317(17) 0.0397(18) -0.0018(15) 0.0051(14) 0.0005(15)
C5 0.0285(15) 0.0362(18) 0.0439(17) -0.003(2) 0.0052(12) -0.0043(18)
C3 0.0279(18) 0.046(2) 0.048(2) -0.0049(18) -0.0014(15) 0.0003(16)
C2 0.041(2) 0.042(2) 0.046(2) -0.0040(17) -0.0042(17) 0.0063(18)

loop_
_atom_type_symbol
_atom_type_description
_atom_type_scat_dispersion_real
_atom_type_scat_dispersion_imag
_atom_type_scat_source
C C 0.0033 0.0016 'International Tables Vol C Tables 4.2.6.8 and 6.1.1.4'
H H 0.0000 0.0000 'International Tables Vol C Tables 4.2.6.8 and 6.1.1.4'
S S 0.1246 0.1234 'International Tables Vol C Tables 4.2.6.8 and 6.1.1.4'

loop_
_geom_angle_atom_site_label_1
_geom_angle_atom_site_label_2
_geom_angle_atom_site_label_3
_geom_angle
C22 S1 C8 103.81(18)
C21 C20 C19 119.7(4)
C21 C20 H20 122(2)
C19 C20 H20 118(2)
C20 C21 C22 120.3(5)
C20 C21 H21 125(3)
C22 C21 H21 114(3)
C21 C22 C17 121.8(4)
C21 C22 S1 113.9(3)
C17 C22 S1 124.3(3)
C9 C8 C7 121.9(3)
C9 C8 S1 114.3(3)
C7 C8 S1 123.8(3)
C8 C7 C16 117.3(3)
C8 C7 C6 124.4(3)
C16 C7 C6 118.3(3)
C11 C16 C15 119.1(3)
C11 C16 C7 120.2(3)
C15 C16 C7 120.7(3)
C4 C15 C16 119.7(3)
C4 C15 C14 120.3(3)
C16 C15 C14 120.1(3)
C1 C14 C13 122.9(4)
C1 C14 C15 118.2(4)
C13 C14 C15 118.9(4)
C2 C1 C14 120.8(4)
C2 C1 H1 123(3)
C14 C1 H1 116(3)
C18 C19 C20 119.1(4)
C18 C19 H19 118.5(19)
C20 C19 H19 121(2)
C19 C18 C17 122.7(4)
C19 C18 H18 121(3)
C17 C18 H18 116(3)
C22 C17 C18 116.5(3)
C22 C17 C6 123.3(3)
C18 C17 C6 120.2(3)
C5 C6 C7 119.2(3)
C5 C6 C17 120.5(3)
C7 C6 C17 120.3(3)
C10 C11 C16 118.6(3)
C10 C11 C12 123.0(3)
C16 C11 C12 118.4(3)
C9 C10 C11 121.7(4)
C9 C10 H10 124(4)
C11 C10 H10 114(4)
C10 C9 C8 120.3(4)
C10 C9 H9 117(3)
C8 C9 H9 123(3)
C13 C12 C11 122.2(3)
C13 C12 H12 133(4)
C11 C12 H12 104(4)
C12 C13 C14 121.2(3)
C12 C13 H13 103(5)
C14 C13 H13 133(6)
C3 C4 C15 118.8(3)
C3 C4 C5 122.4(3)
C15 C4 C5 118.8(3)
C6 C5 C4 123.4(3)
C6 C5 H5 124(3)
C4 C5 H5 112(3)
C2 C3 C4 121.3(4)
C2 C3 H3 115(3)
C4 C3 H3 124(3)
C1 C2 C3 120.5(4)
C1 C2 H2 119(3)
C3 C2 H2 121(3)

loop_
_geom_bond_atom_site_label_1
_geom_bond_atom_site_label_2
_geom_bond_distance
S1 C22 1.749(4)
S1 C8 1.751(4)
C20 C21 1.387(7)
C20 C19 1.396(7)
C20 H20 1.00(4)
C21 C22 1.392(6)
C21 H21 0.93(4)
C22 C17 1.396(6)
C8 C9 1.393(5)
C8 C7 1.398(5)
C7 C16 1.441(5)
C7 C6 1.456(4)
C16 C11 1.423(5)
C16 C15 1.432(5)
C15 C4 1.406(5)
C15 C14 1.434(5)
C14 C1 1.401(6)
C14 C13 1.423(6)
C1 C2 1.380(6)
C1 H1 0.89(5)
C19 C18 1.389(6)
C19 H19 1.14(5)
C18 C17 1.406(5)
C18 H18 0.99(5)
C17 C6 1.491(5)
C6 C5 1.363(5)
C11 C10 1.400(6)
C11 C12 1.447(6)
C10 C9 1.358(6)
C10 H10 0.77(5)
C9 H9 0.97(5)
C12 C13 1.333(6)
C12 H12 1.02(2)
C13 H13 0.93(9)
C4 C3 1.393(5)
C4 C5 1.431(5)
C5 H5 1.02(6)
C3 C2 1.380(6)
C3 H3 0.89(5)
C2 H2 0.98(5)
